data_7719968
loop_
_publ_author_name
'Noonikara Poyil, Anurag'
'Phan, Vo Quang Huy'
'Vanga, Mukundam'
'Boretskyi, Andrii'
'Mykhailiuk, Pavel K.'
'Dias, Rasika'

_publ_section_title
;
 Fluorinated B-phenylated scorpionates as tunable platforms for
 stabilizing thallium(I) and silver(I)-ethylene complexes
;
_journal_name_full 'Dalton Transactions'
_journal_paper_doi 10.1039/D5DT02782A
_journal_year 2026
_chemical_formula_moiety 'C24 H16 B F6 N2 Tl'
_chemical_formula_sum 'C24 H16 B F6 N2 Tl'
_chemical_formula_weight 661.57
_space_group_crystal_system triclinic
_space_group_IT_number 2
_space_group_name_Hall '-P 1'
_space_group_name_H-M_alt 'P -1'
_atom_sites_solution_hydrogens geom
_atom_sites_solution_primary dual
_audit_creation_date 2022-05-21
_audit_creation_method
;
Olex2 1.5
(compiled 2022.04.07 svn.rca3783a0 for OlexSys, GUI svn.r6498)
;
_audit_update_record
;
2025-10-30 deposited with the CCDC.	2025-12-03 downloaded from the CCDC.
;
_cell_angle_alpha 87.878(3)
_cell_angle_beta 77.995(3)
_cell_angle_gamma 82.193(3)
_cell_formula_units_Z 2
_cell_length_a 10.178(2)
_cell_length_b 10.282(2)
_cell_length_c 10.926(2)
_cell_measurement_reflns_used 6341
_cell_measurement_temperature 99.99
_cell_measurement_theta_max 29.76
_cell_measurement_theta_min 2.51
_cell_volume 1108.0(4)
_computing_cell_refinement 'SAINT V8.40A (Bruker, 2019)'
_computing_data_collection 'APEX3 Ver. 2016.5-0 (Bruker-AXS, 2016)'
_computing_data_reduction 'SAINT V8.40A (Bruker, 2019)'
_computing_molecular_graphics 'Olex2 1.5 (Dolomanov et al., 2009)'
_computing_publication_material 'Olex2 1.5 (Dolomanov et al., 2009)'
_computing_structure_refinement 'SHELXL 2018/3 (Sheldrick, 2015)'
_computing_structure_solution 'SHELXT 2014/5 (Sheldrick, 2014)'
_diffrn_ambient_temperature 99.99
_diffrn_detector 'charge-coupled device (CCD) area detector'
_diffrn_detector_area_resol_mean 8
_diffrn_detector_type 'Bruker ApexII'
_diffrn_measured_fraction_theta_full 0.998
_diffrn_measured_fraction_theta_max 0.941
_diffrn_measurement_device 'three-circle diffractometer'
_diffrn_measurement_device_type 'Bruker Smart ApexII'
_diffrn_measurement_method '\f and \w scans'
_diffrn_radiation_collimation '0.6 mm double-pinhole'
_diffrn_radiation_detector 'Bruker ApexII'
_diffrn_radiation_monochromator graphite
_diffrn_radiation_probe x-ray
_diffrn_radiation_type 'Mo K\a'
_diffrn_radiation_wavelength 0.71073
_diffrn_radiation_xray_symbol K-L~3~
_diffrn_reflns_av_R_equivalents 0.0217
_diffrn_reflns_av_unetI/netI 0.0352
_diffrn_reflns_Laue_measured_fraction_full 0.998
_diffrn_reflns_Laue_measured_fraction_max 0.941
_diffrn_reflns_limit_h_max 14
_diffrn_reflns_limit_h_min -14
_diffrn_reflns_limit_k_max 14
_diffrn_reflns_limit_k_min -14
_diffrn_reflns_limit_l_max 15
_diffrn_reflns_limit_l_min -15
_diffrn_reflns_number 12727
_diffrn_reflns_point_group_measured_fraction_full 0.998
_diffrn_reflns_point_group_measured_fraction_max 0.941
_diffrn_reflns_theta_full 25.242
_diffrn_reflns_theta_max 30.522
_diffrn_reflns_theta_min 1.906
_diffrn_source 'sealed X-ray tube'
_diffrn_source_current 30.0
_diffrn_source_power 1.5
_diffrn_source_voltage 50.0
_diffrn_standards_number 0
_exptl_absorpt_coefficient_mu 7.354
_exptl_absorpt_correction_T_max 0.7461
_exptl_absorpt_correction_T_min 0.5954
_exptl_absorpt_correction_type multi-scan
_exptl_absorpt_process_details
;
SADABS-2016/2 (Bruker,2016/2) was used for absorption correction.
wR2(int) was 0.0853 before and 0.0304 after correction.
The Ratio of minimum to maximum transmission is 0.7980.
The \l/2 correction factor is Not present.
;
_exptl_crystal_colour colourless
_exptl_crystal_colour_primary colourless
_exptl_crystal_density_diffrn 1.983
_exptl_crystal_density_method 'not measured'
_exptl_crystal_description blocks
_exptl_crystal_F_000 628
_exptl_crystal_size_max 0.213
_exptl_crystal_size_mid 0.121
_exptl_crystal_size_min 0.08
_refine_diff_density_max 1.492
_refine_diff_density_min -0.615
_refine_diff_density_rms 0.126
_refine_ls_extinction_method none
_refine_ls_goodness_of_fit_ref 1.039
_refine_ls_hydrogen_treatment constr
_refine_ls_matrix_type full
_refine_ls_number_parameters 307
_refine_ls_number_reflns 6369
_refine_ls_number_restraints 0
_refine_ls_restrained_S_all 1.039
_refine_ls_R_factor_all 0.0299
_refine_ls_R_factor_gt 0.0253
_refine_ls_shift/su_max 0.001
_refine_ls_shift/su_mean 0.000
_refine_ls_structure_factor_coef Fsqd
_refine_ls_weighting_details 'w=1/[\s^2^(Fo^2^)+(0.0310P)^2^+0.0927P] where P=(Fo^2^+2Fc^2^)/3'
_refine_ls_weighting_scheme calc
_refine_ls_wR_factor_gt 0.0569
_refine_ls_wR_factor_ref 0.0587
_reflns_Friedel_coverage 0.000
_reflns_number_gt 5786
_reflns_number_total 6369
_reflns_threshold_expression 'I > 2\s(I)'
_cod_data_source_file d5dt02782a2.cif
_cod_data_source_block dia45_0m_a
_cod_database_code 7719968
_shelx_shelxl_version_number 2018/3
_shelx_space_group_comment
;
The symmetry employed for this shelxl refinement is uniquely defined
by the following loop, which should always be used as a source of
symmetry information in preference to the above space-group names.
They are only intended as comments.
;
_shelx_estimated_absorpt_t_max 0.591
_shelx_estimated_absorpt_t_min 0.303
_olex2_refinement_description
;
1. Fixed Uiso
 At 1.2 times of:
  All C(H) groups
2.a Aromatic/amide H refined with riding coordinates:
 C3(H3), C4(H4), C5(H5), C9(H9), C10(H10), C11(H11), C14(H14), C15(H15),
 C16(H16), C17(H17), C18(H18), C20(H20), C21(H21), C22(H22), C23(H23), C24(H24)
;
_olex2_submission_special_instructions 'No special instructions were received'

loop_
_space_group_symop_operation_xyz
'x, y, z'
'-x, -y, -z'

loop_
_atom_site_label
_atom_site_type_symbol
_atom_site_fract_x
_atom_site_fract_y
_atom_site_fract_z
_atom_site_U_iso_or_equiv
_atom_site_adp_type
_atom_site_occupancy
_atom_site_site_symmetry_order
_atom_site_calc_flag
_atom_site_refinement_flags_posn
_atom_site_refinement_flags_adp
_atom_site_refinement_flags_occupancy
_atom_site_disorder_assembly
_atom_site_disorder_group
Tl Tl 0.37760(2) 0.13386(2) 0.28470(2) 0.02089(4) Uani 1 1 d . . . . .
F1 F 0.6910(2) 0.12583(19) 0.14534(18) 0.0324(4) Uani 1 1 d . . . . .
F2 F 0.57481(19) 0.15328(19) 0.00103(19) 0.0329(4) Uani 1 1 d . . . . .
F3 F 0.77576(19) 0.2093(2) -0.03180(18) 0.0331(5) Uani 1 1 d . . . . .
F4 F 0.1211(3) 0.0545(2) 0.1546(2) 0.0524(7) Uani 1 1 d . . . . .
F5 F 0.0835(2) 0.1377(2) -0.0193(2) 0.0456(6) Uani 1 1 d . . . . .
F6 F 0.2815(2) 0.1240(2) 0.0215(2) 0.0400(5) Uani 1 1 d . . . . .
N1 N 0.4890(2) 0.3465(2) 0.1917(2) 0.0168(5) Uani 1 1 d . . . . .
N2 N 0.1962(2) 0.3120(2) 0.2049(2) 0.0178(5) Uani 1 1 d . . . . .
C1 C 0.4267(3) 0.4634(3) 0.2428(3) 0.0167(5) Uani 1 1 d . . . . .
C2 C 0.6031(3) 0.3434(3) 0.1029(3) 0.0189(6) Uani 1 1 d . . . . .
C3 C 0.6634(3) 0.4523(3) 0.0565(3) 0.0224(6) Uani 1 1 d . . . . .
H3 H 0.741912 0.445714 -0.008617 0.027 Uiso 1 1 calc R U . . .
C4 C 0.6038(3) 0.5717(3) 0.1095(3) 0.0224(6) Uani 1 1 d . . . . .
H4 H 0.642062 0.649681 0.082273 0.027 Uiso 1 1 calc R U . . .
C5 C 0.4872(3) 0.5763(3) 0.2031(3) 0.0199(6) Uani 1 1 d . . . . .
H5 H 0.447834 0.658021 0.240980 0.024 Uiso 1 1 calc R U . . .
C6 C 0.6612(3) 0.2089(3) 0.0543(3) 0.0231(6) Uani 1 1 d . . . . .
C7 C 0.1715(3) 0.4289(3) 0.2641(3) 0.0158(5) Uani 1 1 d . . . . .
C8 C 0.1138(3) 0.2838(3) 0.1312(3) 0.0184(5) Uani 1 1 d . . . . .
C9 C 0.0015(3) 0.3649(3) 0.1114(3) 0.0231(6) Uani 1 1 d . . . . .
H9 H -0.052450 0.341634 0.056457 0.028 Uiso 1 1 calc R U . . .
C10 C -0.0298(3) 0.4831(3) 0.1759(3) 0.0242(6) Uani 1 1 d . . . . .
H10 H -0.108275 0.541730 0.167987 0.029 Uiso 1 1 calc R U . . .
C11 C 0.0538(3) 0.5142(3) 0.2511(3) 0.0198(6) Uani 1 1 d . . . . .
H11 H 0.032161 0.594715 0.295305 0.024 Uiso 1 1 calc R U . . .
C12 C 0.1487(3) 0.1504(3) 0.0715(3) 0.0254(6) Uani 1 1 d . . . . .
C13 C 0.2981(3) 0.3494(3) 0.4498(3) 0.0166(5) Uani 1 1 d . . . . .
C14 C 0.4224(3) 0.3097(3) 0.4867(3) 0.0216(6) Uani 1 1 d . . . . .
H14 H 0.499720 0.349576 0.447980 0.026 Uiso 1 1 calc R U . . .
C15 C 0.4347(3) 0.2137(3) 0.5783(3) 0.0252(6) Uani 1 1 d . . . . .
H15 H 0.520682 0.186330 0.598583 0.030 Uiso 1 1 calc R U . . .
C16 C 0.3226(3) 0.1577(3) 0.6401(3) 0.0275(7) Uani 1 1 d . . . . .
H16 H 0.331003 0.093028 0.703416 0.033 Uiso 1 1 calc R U . . .
C17 C 0.1979(3) 0.1969(3) 0.6086(3) 0.0218(6) Uani 1 1 d . . . . .
H17 H 0.119974 0.160426 0.651598 0.026 Uiso 1 1 calc R U . . .
C18 C 0.1868(3) 0.2899(3) 0.5140(3) 0.0174(5) Uani 1 1 d . . . . .
H18 H 0.101180 0.313838 0.492026 0.021 Uiso 1 1 calc R U . . .
C19 C 0.2360(3) 0.6070(3) 0.4139(3) 0.0172(5) Uani 1 1 d . . . . .
C20 C 0.2273(3) 0.6216(3) 0.5421(3) 0.0218(6) Uani 1 1 d . . . . .
H20 H 0.249161 0.546198 0.590532 0.026 Uiso 1 1 calc R U . . .
C21 C 0.1880(3) 0.7422(3) 0.6016(3) 0.0299(7) Uani 1 1 d . . . . .
H21 H 0.183460 0.747774 0.688989 0.036 Uiso 1 1 calc R U . . .
C22 C 0.1553(3) 0.8544(3) 0.5338(4) 0.0330(8) Uani 1 1 d . . . . .
H22 H 0.128227 0.936863 0.574008 0.040 Uiso 1 1 calc R U . . .
C23 C 0.1630(3) 0.8440(3) 0.4064(4) 0.0305(7) Uani 1 1 d . . . . .
H23 H 0.140031 0.919972 0.359057 0.037 Uiso 1 1 calc R U . . .
C24 C 0.2038(3) 0.7237(3) 0.3473(3) 0.0221(6) Uani 1 1 d . . . . .
H24 H 0.210403 0.719615 0.259471 0.027 Uiso 1 1 calc R U . . .
B B 0.2820(3) 0.4649(3) 0.3449(3) 0.0164(6) Uani 1 1 d . . . . .

loop_
_atom_site_aniso_label
_atom_site_aniso_U_11
_atom_site_aniso_U_22
_atom_site_aniso_U_33
_atom_site_aniso_U_23
_atom_site_aniso_U_13
_atom_site_aniso_U_12
Tl 0.02137(6) 0.01487(6) 0.02693(7) -0.00235(4) -0.00857(4) 0.00200(4)
F1 0.0356(11) 0.0292(10) 0.0280(10) -0.0036(8) -0.0080(8) 0.0149(8)
F2 0.0290(10) 0.0285(10) 0.0440(12) -0.0142(9) -0.0158(9) 0.0024(8)
F3 0.0242(9) 0.0398(12) 0.0295(10) -0.0123(9) 0.0034(8) 0.0054(8)
F4 0.088(2) 0.0228(11) 0.0482(14) 0.0016(10) -0.0098(13) -0.0195(12)
F5 0.0474(13) 0.0475(14) 0.0500(13) -0.0235(11) -0.0316(11) 0.0047(11)
F6 0.0301(11) 0.0292(11) 0.0618(15) -0.0220(10) -0.0125(10) 0.0030(8)
N1 0.0139(10) 0.0200(12) 0.0173(11) -0.0020(9) -0.0063(9) 0.0005(9)
N2 0.0151(11) 0.0186(12) 0.0209(12) 0.0006(9) -0.0072(9) -0.0016(9)
C1 0.0128(12) 0.0196(14) 0.0190(13) -0.0021(11) -0.0067(10) -0.0004(10)
C2 0.0140(12) 0.0235(15) 0.0196(13) -0.0036(11) -0.0069(10) 0.0026(10)
C3 0.0116(12) 0.0332(17) 0.0218(14) -0.0011(12) -0.0040(10) 0.0007(11)
C4 0.0169(13) 0.0245(15) 0.0269(15) 0.0007(12) -0.0059(11) -0.0044(11)
C5 0.0143(12) 0.0222(14) 0.0231(14) -0.0046(11) -0.0049(11) 0.0003(11)
C6 0.0186(13) 0.0295(16) 0.0203(14) -0.0054(12) -0.0051(11) 0.0036(12)
C7 0.0134(12) 0.0171(13) 0.0161(12) 0.0016(10) -0.0021(10) -0.0014(10)
C8 0.0182(13) 0.0201(14) 0.0188(13) -0.0013(11) -0.0064(10) -0.0051(11)
C9 0.0206(14) 0.0291(16) 0.0234(15) 0.0008(12) -0.0117(11) -0.0056(12)
C10 0.0178(13) 0.0287(16) 0.0260(15) 0.0027(13) -0.0086(12) 0.0024(12)
C11 0.0147(12) 0.0223(14) 0.0218(14) -0.0004(11) -0.0030(10) -0.0007(11)
C12 0.0298(16) 0.0226(15) 0.0283(16) -0.0036(12) -0.0144(13) -0.0061(12)
C13 0.0147(12) 0.0149(13) 0.0210(13) -0.0027(10) -0.0062(10) 0.0002(10)
C14 0.0192(13) 0.0228(15) 0.0237(14) -0.0021(12) -0.0072(11) -0.0014(11)
C15 0.0244(15) 0.0251(16) 0.0274(16) -0.0038(12) -0.0136(12) 0.0062(12)
C16 0.0342(17) 0.0212(15) 0.0284(16) 0.0021(13) -0.0137(13) 0.0028(13)
C17 0.0255(15) 0.0147(13) 0.0252(15) 0.0004(11) -0.0048(12) -0.0033(11)
C18 0.0166(12) 0.0152(13) 0.0209(13) -0.0026(10) -0.0052(10) -0.0010(10)
C19 0.0095(11) 0.0153(13) 0.0262(14) -0.0016(11) -0.0018(10) -0.0027(10)
C20 0.0186(13) 0.0223(15) 0.0240(15) -0.0019(12) -0.0011(11) -0.0051(11)
C21 0.0287(16) 0.0294(17) 0.0308(17) -0.0116(14) 0.0013(13) -0.0094(13)
C22 0.0248(16) 0.0198(16) 0.051(2) -0.0122(15) 0.0026(15) -0.0045(13)
C23 0.0204(15) 0.0187(15) 0.049(2) 0.0036(14) 0.0006(14) -0.0043(12)
C24 0.0154(13) 0.0190(14) 0.0306(16) 0.0027(12) -0.0014(11) -0.0035(11)
B 0.0136(13) 0.0171(15) 0.0188(14) 0.0006(12) -0.0040(11) -0.0025(11)

loop_
_atom_type_symbol
_atom_type_description
_atom_type_scat_dispersion_real
_atom_type_scat_dispersion_imag
_atom_type_scat_source
C C 0.0033 0.0016 'International Tables Vol C Tables 4.2.6.8 and 6.1.1.4'
H H 0.0000 0.0000 'International Tables Vol C Tables 4.2.6.8 and 6.1.1.4'
B B 0.0013 0.0007 'International Tables Vol C Tables 4.2.6.8 and 6.1.1.4'
F F 0.0171 0.0103 'International Tables Vol C Tables 4.2.6.8 and 6.1.1.4'
N N 0.0061 0.0033 'International Tables Vol C Tables 4.2.6.8 and 6.1.1.4'
Tl Tl -2.8358 9.6688 'International Tables Vol C Tables 4.2.6.8 and 6.1.1.4'

loop_
_geom_angle_atom_site_label_1
_geom_angle_atom_site_label_2
_geom_angle_atom_site_label_3
_geom_angle
_geom_angle_site_symmetry_1
_geom_angle_site_symmetry_3
_geom_angle_publ_flag
N1 Tl N2 68.86(7) . . ?
N1 Tl C13 67.82(8) . . ?
N2 Tl C13 68.92(8) . . ?
C1 N1 Tl 116.16(17) . . ?
C2 N1 Tl 124.19(19) . . ?
C2 N1 C1 119.6(3) . . ?
C7 N2 Tl 115.13(17) . . ?
C8 N2 Tl 123.86(19) . . ?
C8 N2 C7 119.7(2) . . ?
N1 C1 C5 118.0(2) . . ?
N1 C1 B 118.3(2) . . ?
C5 C1 B 123.6(2) . . ?
N1 C2 C3 124.6(3) . . ?
N1 C2 C6 114.2(3) . . ?
C3 C2 C6 121.2(3) . . ?
C2 C3 H3 121.6 . . ?
C2 C3 C4 116.7(3) . . ?
C4 C3 H3 121.6 . . ?
C3 C4 H4 120.3 . . ?
C3 C4 C5 119.4(3) . . ?
C5 C4 H4 120.3 . . ?
C1 C5 H5 119.2 . . ?
C4 C5 C1 121.5(3) . . ?
C4 C5 H5 119.2 . . ?
F1 C6 F2 106.1(3) . . ?
F1 C6 C2 112.2(2) . . ?
F2 C6 C2 112.3(2) . . ?
F3 C6 F1 106.4(2) . . ?
F3 C6 F2 106.8(2) . . ?
F3 C6 C2 112.5(3) . . ?
N2 C7 C11 118.0(3) . . ?
N2 C7 B 118.2(2) . . ?
C11 C7 B 123.8(3) . . ?
N2 C8 C9 124.7(3) . . ?
N2 C8 C12 115.5(3) . . ?
C9 C8 C12 119.8(3) . . ?
C8 C9 H9 121.6 . . ?
C8 C9 C10 116.8(3) . . ?
C10 C9 H9 121.6 . . ?
C9 C10 H10 120.3 . . ?
C11 C10 C9 119.4(3) . . ?
C11 C10 H10 120.3 . . ?
C7 C11 H11 119.3 . . ?
C10 C11 C7 121.4(3) . . ?
C10 C11 H11 119.3 . . ?
F4 C12 F6 105.5(3) . . ?
F4 C12 C8 111.9(3) . . ?
F5 C12 F4 107.4(3) . . ?
F5 C12 F6 106.7(3) . . ?
F5 C12 C8 113.0(3) . . ?
F6 C12 C8 111.9(2) . . ?
C14 C13 Tl 84.79(17) . . ?
C14 C13 B 122.0(3) . . ?
C18 C13 Tl 90.34(17) . . ?
C18 C13 C14 116.2(3) . . ?
C18 C13 B 121.7(2) . . ?
B C13 Tl 97.83(16) . . ?
C13 C14 H14 119.1 . . ?
C15 C14 C13 121.7(3) . . ?
C15 C14 H14 119.1 . . ?
C14 C15 H15 119.8 . . ?
C16 C15 C14 120.5(3) . . ?
C16 C15 H15 119.8 . . ?
C15 C16 H16 120.3 . . ?
C15 C16 C17 119.3(3) . . ?
C17 C16 H16 120.3 . . ?
C16 C17 H17 120.0 . . ?
C16 C17 C18 120.0(3) . . ?
C18 C17 H17 120.0 . . ?
C13 C18 H18 118.9 . . ?
C17 C18 C13 122.2(3) . . ?
C17 C18 H18 118.9 . . ?
C20 C19 C24 115.6(3) . . ?
C20 C19 B 122.3(3) . . ?
C24 C19 B 122.1(3) . . ?
C19 C20 H20 118.7 . . ?
C21 C20 C19 122.6(3) . . ?
C21 C20 H20 118.7 . . ?
C20 C21 H21 119.9 . . ?
C22 C21 C20 120.3(3) . . ?
C22 C21 H21 119.9 . . ?
C21 C22 H22 120.6 . . ?
C23 C22 C21 118.9(3) . . ?
C23 C22 H22 120.6 . . ?
C22 C23 H23 119.7 . . ?
C22 C23 C24 120.6(3) . . ?
C24 C23 H23 119.7 . . ?
C19 C24 H24 119.0 . . ?
C23 C24 C19 122.0(3) . . ?
C23 C24 H24 119.0 . . ?
C1 B C7 105.5(2) . . ?
C13 B C1 109.3(2) . . ?
C13 B C7 108.6(2) . . ?
C19 B C1 111.3(2) . . ?
C19 B C7 112.4(2) . . ?
C19 B C13 109.6(2) . . ?

loop_
_geom_bond_atom_site_label_1
_geom_bond_atom_site_label_2
_geom_bond_distance
_geom_bond_site_symmetry_2
_geom_bond_publ_flag
Tl N1 2.670(2) . ?
Tl N2 2.675(2) . ?
Tl C13 2.833(3) . ?
F1 C6 1.343(4) . ?
F2 C6 1.346(4) . ?
F3 C6 1.338(3) . ?
F4 C12 1.334(4) . ?
F5 C12 1.323(4) . ?
F6 C12 1.344(4) . ?
N1 C1 1.361(4) . ?
N1 C2 1.347(4) . ?
N2 C7 1.355(4) . ?
N2 C8 1.342(4) . ?
C1 C5 1.401(4) . ?
C1 B 1.651(4) . ?
C2 C3 1.379(4) . ?
C2 C6 1.498(4) . ?
C3 H3 0.9500 . ?
C3 C4 1.383(4) . ?
C4 H4 0.9500 . ?
C4 C5 1.393(4) . ?
C5 H5 0.9500 . ?
C7 C11 1.415(4) . ?
C7 B 1.652(4) . ?
C8 C9 1.371(4) . ?
C8 C12 1.506(4) . ?
C9 H9 0.9500 . ?
C9 C10 1.393(4) . ?
C10 H10 0.9500 . ?
C10 C11 1.373(4) . ?
C11 H11 0.9500 . ?
C13 C14 1.410(4) . ?
C13 C18 1.405(4) . ?
C13 B 1.636(4) . ?
C14 H14 0.9500 . ?
C14 C15 1.392(4) . ?
C15 H15 0.9500 . ?
C15 C16 1.386(5) . ?
C16 H16 0.9500 . ?
C16 C17 1.388(4) . ?
C17 H17 0.9500 . ?
C17 C18 1.393(4) . ?
C18 H18 0.9500 . ?
C19 C20 1.397(4) . ?
C19 C24 1.416(4) . ?
C19 B 1.635(4) . ?
C20 H20 0.9500 . ?
C20 C21 1.392(4) . ?
C21 H21 0.9500 . ?
C21 C22 1.387(5) . ?
C22 H22 0.9500 . ?
C22 C23 1.385(5) . ?
C23 H23 0.9500 . ?
C23 C24 1.389(4) . ?
C24 H24 0.9500 . ?

loop_
_geom_torsion_atom_site_label_1
_geom_torsion_atom_site_label_2
_geom_torsion_atom_site_label_3
_geom_torsion_atom_site_label_4
_geom_torsion
_geom_torsion_site_symmetry_1
_geom_torsion_site_symmetry_2
_geom_torsion_site_symmetry_3
_geom_torsion_site_symmetry_4
_geom_torsion_publ_flag
Tl N1 C1 C5 175.49(19) . . . . ?
Tl N1 C1 B -6.2(3) . . . . ?
Tl N1 C2 C3 -178.3(2) . . . . ?
Tl N1 C2 C6 2.8(3) . . . . ?
Tl N2 C7 C11 -163.7(2) . . . . ?
Tl N2 C7 B 17.4(3) . . . . ?
Tl N2 C8 C9 165.0(2) . . . . ?
Tl N2 C8 C12 -12.8(3) . . . . ?
Tl C13 C14 C15 -85.6(3) . . . . ?
Tl C13 C18 C17 84.4(3) . . . . ?
Tl C13 B C1 -57.4(2) . . . . ?
Tl C13 B C7 57.3(2) . . . . ?
Tl C13 B C19 -179.62(17) . . . . ?
N1 C1 C5 C4 3.3(4) . . . . ?
N1 C1 B C7 -67.7(3) . . . . ?
N1 C1 B C13 48.9(3) . . . . ?
N1 C1 B C19 170.1(2) . . . . ?
N1 C2 C3 C4 2.6(4) . . . . ?
N1 C2 C6 F1 -58.7(3) . . . . ?
N1 C2 C6 F2 60.7(3) . . . . ?
N1 C2 C6 F3 -178.7(2) . . . . ?
N2 C7 C11 C10 -3.2(4) . . . . ?
N2 C7 B C1 60.1(3) . . . . ?
N2 C7 B C13 -57.0(3) . . . . ?
N2 C7 B C19 -178.4(2) . . . . ?
N2 C8 C9 C10 -1.8(5) . . . . ?
N2 C8 C12 F4 71.9(3) . . . . ?
N2 C8 C12 F5 -166.7(3) . . . . ?
N2 C8 C12 F6 -46.3(4) . . . . ?
C1 N1 C2 C3 -0.9(4) . . . . ?
C1 N1 C2 C6 -179.8(2) . . . . ?
C2 N1 C1 C5 -2.1(4) . . . . ?
C2 N1 C1 B 176.2(2) . . . . ?
C2 C3 C4 C5 -1.2(4) . . . . ?
C3 C2 C6 F1 122.3(3) . . . . ?
C3 C2 C6 F2 -118.3(3) . . . . ?
C3 C2 C6 F3 2.3(4) . . . . ?
C3 C4 C5 C1 -1.7(4) . . . . ?
C5 C1 B C7 110.4(3) . . . . ?
C5 C1 B C13 -132.9(3) . . . . ?
C5 C1 B C19 -11.7(4) . . . . ?
C6 C2 C3 C4 -178.6(3) . . . . ?
C7 N2 C8 C9 -1.2(4) . . . . ?
C7 N2 C8 C12 -179.0(3) . . . . ?
C8 N2 C7 C11 3.6(4) . . . . ?
C8 N2 C7 B -175.2(3) . . . . ?
C8 C9 C10 C11 2.2(4) . . . . ?
C9 C8 C12 F4 -106.0(3) . . . . ?
C9 C8 C12 F5 15.4(4) . . . . ?
C9 C8 C12 F6 135.8(3) . . . . ?
C9 C10 C11 C7 0.3(5) . . . . ?
C11 C7 B C1 -118.6(3) . . . . ?
C11 C7 B C13 124.2(3) . . . . ?
C11 C7 B C19 2.9(4) . . . . ?
C12 C8 C9 C10 175.9(3) . . . . ?
C13 C14 C15 C16 -2.7(5) . . . . ?
C14 C13 C18 C17 0.0(4) . . . . ?
C14 C13 B C1 31.3(4) . . . . ?
C14 C13 B C7 146.0(3) . . . . ?
C14 C13 B C19 -90.9(3) . . . . ?
C14 C15 C16 C17 0.9(5) . . . . ?
C15 C16 C17 C18 1.3(5) . . . . ?
C16 C17 C18 C13 -1.7(4) . . . . ?
C18 C13 C14 C15 2.2(4) . . . . ?
C18 C13 B C1 -152.7(3) . . . . ?
C18 C13 B C7 -38.0(3) . . . . ?
C18 C13 B C19 85.1(3) . . . . ?
C19 C20 C21 C22 0.0(5) . . . . ?
C20 C19 C24 C23 -1.6(4) . . . . ?
C20 C19 B C1 -115.2(3) . . . . ?
C20 C19 B C7 126.6(3) . . . . ?
C20 C19 B C13 5.8(3) . . . . ?
C20 C21 C22 C23 -0.2(5) . . . . ?
C21 C22 C23 C24 -0.6(5) . . . . ?
C22 C23 C24 C19 1.5(5) . . . . ?
C24 C19 C20 C21 0.8(4) . . . . ?
C24 C19 B C1 64.1(3) . . . . ?
C24 C19 B C7 -54.1(3) . . . . ?
C24 C19 B C13 -174.9(2) . . . . ?
B C1 C5 C4 -174.8(3) . . . . ?
B C7 C11 C10 175.5(3) . . . . ?
B C13 C14 C15 178.4(3) . . . . ?
B C13 C18 C17 -176.2(3) . . . . ?
B C19 C20 C21 -179.8(3) . . . . ?
B C19 C24 C23 179.1(3) . . . . ?
